data_7102987
loop_
_publ_author_name
'Yan, Chao Guo'
'Song, Xiao Kai'
'Wang, Qi Fang'
'Sun, Jing'
'Siemeling, Ulrich'
'Bruhn, Clemens'

_publ_section_title
;
 One-step synthesis of polysubstituted benzene derivatives by
 multi-component cyclization of alpha-bromoacetate, malononitrile and
 aromatic aldehydes.
;
_journal_issue 12
_journal_name_full 'Chemical communications (Cambridge, England)'
_journal_page_first 1440
_journal_page_last 1442
_journal_paper_doi 10.1039/b718171j
_journal_year 2008
_chemical_formula_moiety 'C14 H11 Br N2 O2'
_chemical_formula_sum 'C14 H11 Br N2 O2'
_chemical_formula_weight 319.16
_chemical_name_systematic
;
?
;
_space_group_IT_number 14
_symmetry_cell_setting monoclinic
_symmetry_space_group_name_Hall '-P 2yn'
_symmetry_space_group_name_H-M 'P 1 21/n 1'
_atom_sites_solution_hydrogens geom
_atom_sites_solution_primary direct
_atom_sites_solution_secondary difmap
_audit_creation_method SHELXL-97
_cell_angle_alpha 90.00
_cell_angle_beta 95.198(8)
_cell_angle_gamma 90.00
_cell_formula_units_Z 4
_cell_length_a 7.0199(7)
_cell_length_b 8.0123(5)
_cell_length_c 24.381(2)
_cell_measurement_reflns_used 7781
_cell_measurement_temperature 133(2)
_cell_measurement_theta_max 25.55
_cell_measurement_theta_min 1.68
_cell_volume 1365.7(2)
_computing_structure_refinement 'SHELXL-97 (Sheldrick, 1997)'
_computing_structure_solution 'SHELXS-97 (Sheldrick, 1990)'
_diffrn_ambient_temperature 133(2)
_diffrn_detector 'image plate (34 cm diameter)'
_diffrn_detector_area_resol_mean 6.67
_diffrn_detector_type STOE
_diffrn_measured_fraction_theta_full 0.989
_diffrn_measured_fraction_theta_max 0.989
_diffrn_measurement_details ' 180 frames, detector distance = 135 mm'
_diffrn_measurement_device '2-circle goniometer'
_diffrn_measurement_device_type 'STOE IPDS 2'
_diffrn_measurement_method 'rotation method'
_diffrn_radiation_collimation '0.5 mm diameter, multiple pinhole'
_diffrn_radiation_monochromator 'plane graphite'
_diffrn_radiation_polarisn_norm 0
_diffrn_radiation_type 'Mo K\a'
_diffrn_radiation_wavelength 0.71073
_diffrn_reflns_av_R_equivalents 0.1118
_diffrn_reflns_av_sigmaI/netI 0.0819
_diffrn_reflns_limit_h_max 8
_diffrn_reflns_limit_h_min -8
_diffrn_reflns_limit_k_max 9
_diffrn_reflns_limit_k_min -9
_diffrn_reflns_limit_l_max 27
_diffrn_reflns_limit_l_min -28
_diffrn_reflns_number 8536
_diffrn_reflns_theta_full 25.00
_diffrn_reflns_theta_max 25.00
_diffrn_reflns_theta_min 1.68
_diffrn_source 'sealed X-ray tube, 12 x 0.4 mm long-fine focus'
_diffrn_source_current 32
_diffrn_source_power 1.60
_diffrn_source_voltage 50
_diffrn_standards_decay_% 0
_exptl_absorpt_coefficient_mu 3.009
_exptl_absorpt_correction_T_max 0.4988
_exptl_absorpt_correction_T_min 0.2908
_exptl_absorpt_correction_type integration
_exptl_absorpt_process_details 'X-red ver 1.06 (Stoe & Cie. 2001)'
_exptl_crystal_colour colorless
_exptl_crystal_density_diffrn 1.552
_exptl_crystal_density_method 'not measured'
_exptl_crystal_description needle
_exptl_crystal_F_000 640
_exptl_crystal_size_max 0.48
_exptl_crystal_size_mid 0.31
_exptl_crystal_size_min 0.22
_refine_diff_density_max 0.797
_refine_diff_density_min -1.115
_refine_diff_density_rms 0.111
_refine_ls_extinction_coef 0.0031(12)
_refine_ls_extinction_expression Fc^*^=kFc[1+0.001xFc^2^\l^3^/sin(2\q)]^-1/4^
_refine_ls_extinction_method SHELXL
_refine_ls_goodness_of_fit_ref 0.947
_refine_ls_hydrogen_treatment constr
_refine_ls_matrix_type full
_refine_ls_number_parameters 174
_refine_ls_number_reflns 2385
_refine_ls_number_restraints 0
_refine_ls_restrained_S_all 0.947
_refine_ls_R_factor_all 0.0506
_refine_ls_R_factor_gt 0.0415
_refine_ls_shift/su_max 0.000
_refine_ls_shift/su_mean 0.000
_refine_ls_structure_factor_coef Fsqd
_refine_ls_weighting_details 'calc w=1/[\s^2^(Fo^2^)+(0.0600P)^2^+0.0000P] where P=(Fo^2^+2Fc^2^)/3'
_refine_ls_weighting_scheme calc
_refine_ls_wR_factor_gt 0.1061
_refine_ls_wR_factor_ref 0.1085
_reflns_number_gt 1887
_reflns_number_total 2385
_reflns_threshold_expression >2sigma(I)
_cod_data_source_file b718171j.txt
_cod_data_source_block i0373
_cod_original_sg_symbol_H-M 'P 21/n'
_cod_database_code 7102987

loop_
_symmetry_equiv_pos_as_xyz
'x, y, z'
'-x+1/2, y+1/2, -z+1/2'
'-x, -y, -z'
'x-1/2, -y-1/2, z-1/2'

loop_
_atom_site_label
_atom_site_type_symbol
_atom_site_fract_x
_atom_site_fract_y
_atom_site_fract_z
_atom_site_U_iso_or_equiv
_atom_site_adp_type
_atom_site_occupancy
_atom_site_symmetry_multiplicity
_atom_site_calc_flag
_atom_site_refinement_flags
_atom_site_disorder_assembly
_atom_site_disorder_group
C1 C -0.0167(5) 0.7306(5) 0.42878(16) 0.0285(8) Uani 1 1 d . . .
C2 C -0.0826(5) 0.7563(6) 0.48054(16) 0.0346(9) Uani 1 1 d . . .
H2 H -0.0103 0.7184 0.5130 0.042 Uiso 1 1 calc R . .
C3 C -0.2549(5) 0.8380(6) 0.48367(17) 0.0379(10) Uani 1 1 d . . .
H3 H -0.3022 0.8556 0.5185 0.045 Uiso 1 1 calc R . .
C4 C -0.3584(5) 0.8940(5) 0.43638(17) 0.0342(9) Uani 1 1 d . . .
H4 H -0.4767 0.9500 0.4388 0.041 Uiso 1 1 calc R . .
C5 C -0.2904(5) 0.8690(5) 0.38536(16) 0.0284(8) Uani 1 1 d . . .
H5 H -0.3621 0.9087 0.3531 0.034 Uiso 1 1 calc R . .
C6 C -0.1178(5) 0.7859(5) 0.38105(14) 0.0239(8) Uani 1 1 d . . .
C7 C -0.0449(5) 0.7550(5) 0.32580(14) 0.0238(8) Uani 1 1 d . . .
H7 H -0.0351 0.6349 0.3153 0.029 Uiso 1 1 calc R . .
C8 C -0.0873(5) 0.8732(5) 0.27855(15) 0.0249(8) Uani 1 1 d . . .
H8 H -0.1666 0.9731 0.2858 0.030 Uiso 1 1 calc R . .
C9 C -0.1197(5) 0.7974(5) 0.22227(15) 0.0250(8) Uani 1 1 d . . .
C10 C 0.1176(4) 0.8692(5) 0.30789(15) 0.0235(8) Uani 1 1 d . . .
C11 C 0.1727(5) 1.0077(5) 0.34340(16) 0.0274(8) Uani 1 1 d . . .
C12 C 0.2753(5) 0.7903(5) 0.28173(15) 0.0301(9) Uani 1 1 d . . .
C13 C -0.2764(5) 0.8310(5) 0.13290(15) 0.0295(9) Uani 1 1 d . . .
H13A H -0.4026 0.8749 0.1181 0.035 Uiso 1 1 calc R . .
H13B H -0.2851 0.7077 0.1341 0.035 Uiso 1 1 calc R . .
C14 C -0.1253(5) 0.8821(6) 0.09521(17) 0.0346(9) Uani 1 1 d . . .
H14C H -0.1579 0.8355 0.0584 0.041 Uiso 1 1 calc R . .
H14B H -0.0003 0.8395 0.1101 0.041 Uiso 1 1 calc R . .
H14A H -0.1204 1.0041 0.0929 0.041 Uiso 1 1 calc R . .
N1 N 0.2111(5) 1.1127(5) 0.37391(14) 0.0343(8) Uani 1 1 d . . .
N2 N 0.4031(4) 0.7314(5) 0.26339(15) 0.0408(9) Uani 1 1 d . . .
O1 O -0.0567(3) 0.6618(3) 0.21087(10) 0.0298(6) Uani 1 1 d . . .
O2 O -0.2289(3) 0.8952(3) 0.18837(10) 0.0282(6) Uani 1 1 d . . .
Br Br 0.21987(5) 0.61603(6) 0.425220(16) 0.03630(19) Uani 1 1 d . . .

loop_
_atom_site_aniso_label
_atom_site_aniso_U_11
_atom_site_aniso_U_22
_atom_site_aniso_U_33
_atom_site_aniso_U_23
_atom_site_aniso_U_13
_atom_site_aniso_U_12
C1 0.0237(16) 0.032(2) 0.030(2) 0.0034(17) 0.0057(14) -0.0013(15)
C2 0.0343(19) 0.044(3) 0.025(2) 0.0032(18) 0.0007(15) -0.0023(17)
C3 0.039(2) 0.049(3) 0.027(2) -0.0019(19) 0.0137(17) 0.0001(18)
C4 0.0296(18) 0.040(3) 0.034(2) -0.0034(19) 0.0078(16) 0.0029(17)
C5 0.0258(17) 0.034(2) 0.026(2) 0.0033(17) 0.0033(14) -0.0035(15)
C6 0.0240(16) 0.027(2) 0.0209(18) -0.0019(15) 0.0043(13) -0.0045(14)
C7 0.0239(16) 0.027(2) 0.0213(18) 0.0011(15) 0.0049(13) -0.0039(14)
C8 0.0244(16) 0.029(2) 0.0221(18) -0.0018(15) 0.0040(13) -0.0012(14)
C9 0.0224(16) 0.026(2) 0.0271(19) -0.0002(16) 0.0048(14) -0.0031(14)
C10 0.0231(16) 0.028(2) 0.0207(18) -0.0022(15) 0.0056(13) -0.0007(14)
C11 0.0232(16) 0.034(2) 0.026(2) 0.0071(18) 0.0077(14) 0.0000(15)
C12 0.0278(18) 0.035(2) 0.028(2) -0.0011(17) 0.0053(15) -0.0004(16)
C13 0.0283(18) 0.035(2) 0.025(2) -0.0014(17) 0.0007(14) -0.0033(15)
C14 0.0340(19) 0.043(3) 0.028(2) 0.0006(18) 0.0081(16) 0.0034(17)
N1 0.0370(17) 0.037(2) 0.0289(19) -0.0044(16) 0.0055(14) -0.0055(15)
N2 0.0335(17) 0.051(3) 0.038(2) -0.0104(18) 0.0073(15) 0.0031(16)
O1 0.0344(13) 0.0275(17) 0.0277(15) -0.0027(11) 0.0032(11) 0.0026(11)
O2 0.0297(12) 0.0299(16) 0.0249(14) -0.0004(11) 0.0024(10) 0.0026(10)
Br 0.0268(2) 0.0473(3) 0.0350(3) 0.00986(19) 0.00373(15) 0.00670(17)

loop_
_atom_type_symbol
_atom_type_description
_atom_type_scat_dispersion_real
_atom_type_scat_dispersion_imag
_atom_type_scat_source
C C 0.0033 0.0016 'International Tables Vol C Tables 4.2.6.8 and 6.1.1.4'
H H 0.0000 0.0000 'International Tables Vol C Tables 4.2.6.8 and 6.1.1.4'
N N 0.0061 0.0033 'International Tables Vol C Tables 4.2.6.8 and 6.1.1.4'
O O 0.0106 0.0060 'International Tables Vol C Tables 4.2.6.8 and 6.1.1.4'
Br Br -0.2901 2.4595 'International Tables Vol C Tables 4.2.6.8 and 6.1.1.4'

loop_
_geom_angle_atom_site_label_1
_geom_angle_atom_site_label_2
_geom_angle_atom_site_label_3
_geom_angle
_geom_angle_site_symmetry_1
_geom_angle_site_symmetry_3
_geom_angle_publ_flag
C6 C1 C2 121.8(3) . . ?
C6 C1 Br 120.0(3) . . ?
C2 C1 Br 118.2(3) . . ?
C3 C2 C1 118.8(4) . . ?
C3 C2 H2 120.6 . . ?
C1 C2 H2 120.6 . . ?
C4 C3 C2 120.3(3) . . ?
C4 C3 H3 119.8 . . ?
C2 C3 H3 119.8 . . ?
C3 C4 C5 120.3(3) . . ?
C3 C4 H4 119.9 . . ?
C5 C4 H4 119.9 . . ?
C4 C5 C6 120.6(3) . . ?
C4 C5 H5 119.7 . . ?
C6 C5 H5 119.7 . . ?
C1 C6 C5 118.3(3) . . ?
C1 C6 C7 120.8(3) . . ?
C5 C6 C7 120.9(3) . . ?
C8 C7 C6 121.6(3) . . ?
C8 C7 C10 60.8(2) . . ?
C6 C7 C10 118.2(3) . . ?
C8 C7 H7 115.1 . . ?
C6 C7 H7 115.1 . . ?
C10 C7 H7 115.1 . . ?
C9 C8 C7 116.7(3) . . ?
C9 C8 C10 118.2(3) . . ?
C7 C8 C10 61.4(2) . . ?
C9 C8 H8 116.4 . . ?
C7 C8 H8 116.4 . . ?
C10 C8 H8 116.4 . . ?
O1 C9 O2 125.9(3) . . ?
O1 C9 C8 122.9(3) . . ?
O2 C9 C8 111.2(3) . . ?
C11 C10 C12 114.9(3) . . ?
C11 C10 C8 116.7(3) . . ?
C12 C10 C8 120.9(3) . . ?
C11 C10 C7 116.7(3) . . ?
C12 C10 C7 118.0(3) . . ?
C8 C10 C7 57.8(2) . . ?
N1 C11 C10 175.9(4) . . ?
N2 C12 C10 176.9(4) . . ?
O2 C13 C14 110.6(3) . . ?
O2 C13 H13A 109.5 . . ?
C14 C13 H13A 109.5 . . ?
O2 C13 H13B 109.5 . . ?
C14 C13 H13B 109.5 . . ?
H13A C13 H13B 108.1 . . ?
C13 C14 H14C 109.5 . . ?
C13 C14 H14B 109.5 . . ?
H14C C14 H14B 109.5 . . ?
C13 C14 H14A 109.5 . . ?
H14C C14 H14A 109.5 . . ?
H14B C14 H14A 109.5 . . ?
C9 O2 C13 116.0(3) . . ?

loop_
_geom_bond_atom_site_label_1
_geom_bond_atom_site_label_2
_geom_bond_distance
_geom_bond_site_symmetry_2
_geom_bond_publ_flag
C1 C6 1.380(5) . ?
C1 C2 1.398(5) . ?
C1 Br 1.907(3) . ?
C2 C3 1.383(5) . ?
C2 H2 0.9500 . ?
C3 C4 1.381(6) . ?
C3 H3 0.9500 . ?
C4 C5 1.387(5) . ?
C4 H4 0.9500 . ?
C5 C6 1.395(5) . ?
C5 H5 0.9500 . ?
C6 C7 1.504(5) . ?
C7 C8 1.500(5) . ?
C7 C10 1.555(4) . ?
C7 H7 1.0000 . ?
C8 C9 1.499(5) . ?
C8 C10 1.547(5) . ?
C8 H8 1.0000 . ?
C9 O1 1.215(5) . ?
C9 O2 1.331(5) . ?
C10 C11 1.439(5) . ?
C10 C12 1.470(5) . ?
C11 N1 1.139(5) . ?
C12 N2 1.140(5) . ?
C13 O2 1.457(5) . ?
C13 C14 1.521(5) . ?
C13 H13A 0.9900 . ?
C13 H13B 0.9900 . ?
C14 H14C 0.9800 . ?
C14 H14B 0.9800 . ?
C14 H14A 0.9800 . ?
